data_4031501
loop_
_publ_author_name
'van Tets, A.'
'Adrian, H.W.W.'

_publ_section_title
;
 The preparation and crystal structure of two compounds in the (U O3)(-) N
 H2 (O H)(-) H2 O system
;
_journal_name_full 'Journal of Inorganic and Nuclear Chemistry'
_journal_page_first 1607
_journal_page_last 1610
_journal_volume 39
_journal_year 1977
_chemical_formula_sum 'H12 N2 O8 U'
_chemical_name_systematic 'U O2 (N H2 O)2 (H2 O)2 (H2 O)2'
_space_group_IT_number 2
_symmetry_space_group_name_Hall '-P 1'
_symmetry_space_group_name_H-M 'P -1'
_cell_angle_alpha 96.05
_cell_angle_beta 91.03
_cell_angle_gamma 105.27
_cell_formula_units_Z 1
_cell_length_a 6.295
_cell_length_b 6
_cell_length_c 5.631
_cell_volume 203.799
_citation_journal_id_ASTM JINCAO
_cod_data_source_file vanTets_JINCAO_1977_152.cif
_cod_data_source_block H12N2O8U1
_cod_original_cell_volume 203.7995
_cod_original_formula_sum 'H12 N2 O8 U1'
_cod_database_code 4031501

loop_
_symmetry_equiv_pos_as_xyz
x,y,z
-x,-y,-z

loop_
_atom_site_label
_atom_site_type_symbol
_atom_site_fract_x
_atom_site_fract_y
_atom_site_fract_z
_atom_site_occupancy
_atom_site_U_iso_or_equiv
O4 O-2 0.109 0.911 0.789 1 0.0
O2 O-2 0.796 0.372 0.607 1 0.0
O1 O-2 0.607 0.767 0.703 1 0.0
O3 O-2 0.193 0.372 0.768 1 0.0
N1 N-1 0.633 0.278 0.779 1 0.0
U1 U+6 0.5 0.5 0.5 1 0.0
